data_1545346
loop_
_publ_author_name
'S\/orensen, Mikkel A.'
'Weihe, H\/ogni'
'Vinum, Morten G.'
'Mortensen, Jesper S.'
'Doerrer, Linda H.'
'Bendix, Jesper'

_publ_section_title
;
 Imposing high-symmetry and tuneable geometry on lanthanide centres with
 chelating Pt and Pd metalloligands
;
_journal_issue 5
_journal_name_full 'Chem. Sci.'
_journal_page_first 3566
_journal_paper_doi 10.1039/C7SC00135E
_journal_volume 8
_journal_year 2017
_chemical_formula_moiety 'C16 H24 O8 Pt2 S8 Tm, C8 H20 N'
_chemical_formula_sum 'C24 H44 N O8 Pt2 S8 Tm'
_chemical_formula_weight 1290.24
_space_group_crystal_system tetragonal
_space_group_IT_number 124
_space_group_name_Hall '-P 4 2c'
_space_group_name_H-M_alt 'P 4/m c c'
_symmetry_Int_Tables_number 124
_symmetry_space_group_name_Hall '-P 4 2c'
_symmetry_space_group_name_H-M 'P 4/m c c'
_atom_sites_solution_primary iterative
_audit_creation_date 2015-05-10
_audit_creation_method
;
Olex2 1.2
(compiled 2015.01.26 svn.r3150 for OlexSys, GUI svn.r4998)
;
_audit_update_record
;
2017-01-09 deposited with the CCDC.
2017-02-28 downloaded from the CCDC.
;
_cell_angle_alpha 90
_cell_angle_beta 90
_cell_angle_gamma 90
_cell_formula_units_Z 2
_cell_length_a 8.5844(4)
_cell_length_b 8.5844(4)
_cell_length_c 25.5043(14)
_cell_measurement_reflns_used 9056
_cell_measurement_temperature 122
_cell_measurement_theta_max 28.28
_cell_measurement_theta_min 2.86
_cell_volume 1879.46(16)
_computing_molecular_graphics 'Olex2 (Dolomanov et al., 2009)'
_computing_publication_material 'Olex2 (Dolomanov et al., 2009)'
_computing_structure_refinement 'olex2.refine (Bourhis et al., 2015)'
_computing_structure_solution 'olex2.solve (Bourhis et al., 2015)'
_diffrn_ambient_temperature 122
_diffrn_measured_fraction_theta_full 0.9990
_diffrn_measured_fraction_theta_max 0.9992
_diffrn_measurement_device_type 'Bruker APEX-II CCD'
_diffrn_measurement_method '\f and \w scans'
_diffrn_radiation_type 'Mo K\a'
_diffrn_radiation_wavelength 0.71073
_diffrn_reflns_av_R_equivalents 0.0597
_diffrn_reflns_av_unetI/netI 0.0164
_diffrn_reflns_limit_h_max 11
_diffrn_reflns_limit_h_min -11
_diffrn_reflns_limit_k_max 10
_diffrn_reflns_limit_k_min -11
_diffrn_reflns_limit_l_max 34
_diffrn_reflns_limit_l_min -33
_diffrn_reflns_number 34470
_diffrn_reflns_theta_full 26.0000
_diffrn_reflns_theta_max 28.28
_diffrn_reflns_theta_min 2.37
_diffrn_standards_number 0
_exptl_absorpt_coefficient_mu 10.250
_exptl_absorpt_correction_T_max 0.7457
_exptl_absorpt_correction_T_min 0.6356
_exptl_absorpt_correction_type multi-scan
_exptl_absorpt_process_details
;
SADABS-2012/1 (Bruker,2012) was used for absorption correction.
wR2(int) was 0.0917 before and 0.0553 after correction.
The Ratio of minimum to maximum transmission is 0.8524.
The \l/2 correction factor is 0.0000.
;
_exptl_crystal_colour 'clear light yellow'
_exptl_crystal_colour_lustre clear
_exptl_crystal_colour_modifier light
_exptl_crystal_colour_primary yellow
_exptl_crystal_density_diffrn 2.2797
_exptl_crystal_description plate
_exptl_crystal_F_000 1224
_exptl_crystal_size_max 0.06
_exptl_crystal_size_mid 0.06
_exptl_crystal_size_min 0.015
_refine_diff_density_max 1.2296
_refine_diff_density_min -1.2061
_refine_diff_density_rms 0.2721
_refine_ls_d_res_high 0.7501
_refine_ls_d_res_low 8.5844
_refine_ls_goodness_of_fit_ref 1.0957
_refine_ls_hydrogen_treatment mixed
_refine_ls_matrix_type full
_refine_ls_number_constraints 4
_refine_ls_number_parameters 91
_refine_ls_number_reflns 1213
_refine_ls_number_restraints 3
_refine_ls_restrained_S_all 1.0942
_refine_ls_R_factor_all 0.0325
_refine_ls_R_factor_gt 0.0189
_refine_ls_shift/su_max 0.0000
_refine_ls_shift/su_mean 0.0000
_refine_ls_structure_factor_coef Fsqd
_refine_ls_weighting_details 'w=1/[\s^2^(Fo^2^)+(0.0139P)^2^+3.5573P] where P=(Fo^2^+2Fc^2^)/3'
_refine_ls_weighting_scheme calc
_refine_ls_wR_factor_gt 0.0336
_refine_ls_wR_factor_ref 0.0374
_reflns_Friedel_coverage 0.0
_reflns_limit_h_max 11
_reflns_limit_h_min 0
_reflns_limit_k_max 8
_reflns_limit_k_min 0
_reflns_limit_l_max 34
_reflns_limit_l_min 0
_reflns_number_gt 939
_reflns_number_total 1213
_reflns_threshold_expression I>=2u(I)
_cod_data_source_file c7sc00135e2.cif
_cod_data_source_block 1Tm
_cod_depositor_comments 'Adding full bibliography for 1545338--1545364.cif.'
_cod_database_code 1545346
_olex2_refinement_description
;
1. Fixed Uiso
 At 1.5 times of:
  All C(H,H,H) groups
2. Restrained distances
 C4-H4b
 0.96 with sigma of 0.02
 C4-H4a
 0.96 with sigma of 0.02
 C4-H4c
 0.96 with sigma of 0.02
3. Others
 Fixed Sof: S1(0.5) O1(0.5) C3(0.5) S1a(0.5) O1a(0.5) H4b(0.43) H4a(0.485)
 H4c(0.585)
4.a Idealised Me refined as rotating group:
 C2(H2a,H2b,H2c)
;
_olex2_date_sample_data_collection 19.04.14
_olex2_submission_special_instructions 'No special instructions were received'

loop_
_space_group_symop_id
_space_group_symop_operation_xyz
1 x,y,z
2 -y,x,z
3 y,-x,z
4 x,-y,-z+1/2
5 -x,y,-z+1/2
6 -x,-y,z
7 y,x,-z+1/2
8 -y,-x,-z+1/2
9 -x,-y,-z
10 y,-x,-z
11 -y,x,-z
12 -x,y,z-1/2
13 x,-y,z-1/2
14 x,y,-z
15 -y,-x,z-1/2
16 y,x,z-1/2

loop_
_atom_site_label
_atom_site_type_symbol
_atom_site_fract_x
_atom_site_fract_y
_atom_site_fract_z
_atom_site_U_iso_or_equiv
_atom_site_adp_type
_atom_site_occupancy
_atom_site_site_symmetry_order
_atom_site_refinement_flags_posn
_atom_site_refinement_flags_adp
_atom_site_refinement_flags_occupancy
_atom_site_disorder_group
Pt1 Pt 0.5 0.5 0.395576(8) 0.01216(7) Uani 1.000000 4 S T P .
Tm1 Tm 0.5 0.5 0.25 0.01035(8) Uani 1.000000 8 S T P .
S1 S 0.7576(6) 0.5778(4) 0.3987(2) 0.0166(7) Uani 0.500000 1 . . . 1
N1 N 1.0 1.0 0.5 0.0095(12) Uani 1.000000 8 S T P .
C1 C 0.7965(4) 0.6268(4) 0.33257(13) 0.0179(7) Uani 1.000000 1 . . . .
C2 C 0.9527(4) 0.7027(4) 0.32234(14) 0.0231(8) Uani 1.000000 1 . . . .
H2a H 1.0129(11) 0.706(2) 0.3550(2) 0.0346(12) Uiso 1.000000 1 GR . . .
H2b H 1.0097(12) 0.6424(16) 0.2960(7) 0.0346(12) Uiso 1.000000 1 GR . . .
H2c H 0.9365(4) 0.8091(10) 0.3095(9) 0.0346(12) Uiso 1.000000 1 GR . . .
C4 C 0.7096(6) 0.9309(7) 0.5 0.0352(14) Uani 1.000000 2 DS T P .
O1 O 0.7010(6) 0.6276(6) 0.2978(2) 0.0147(11) Uani 0.500000 1 . . . 1
C3 C 0.8620(7) 0.9682(7) 0.4645(2) 0.0122(13) Uani 0.500000 1 . . . .
S1a S 0.7383(6) 0.6242(4) 0.3932(2) 0.0164(7) Uani 0.500000 1 . . . 2
O1a O 0.7303(6) 0.5537(6) 0.2930(2) 0.0136(10) Uani 0.500000 1 . . . 2
H3 H 0.864(4) 1.088(4) 0.4427(15) 0.034(11) Uiso 1.000000 1 . . . .
H4b H 0.667(8) 1.033(4) 0.5 0.05(2) Uiso 0.860000 2 DS T P .
H4a H 0.729(7) 0.822(3) 0.5 0.05(2) Uiso 0.970000 2 DS T P .
H4c H 0.645(7) 0.914(8) 0.5299(18) 0.05(2) Uiso 0.585000 1 D . . .

loop_
_atom_site_aniso_label
_atom_site_aniso_U_11
_atom_site_aniso_U_22
_atom_site_aniso_U_33
_atom_site_aniso_U_12
_atom_site_aniso_U_13
_atom_site_aniso_U_23
Pt1 0.01102(8) 0.01102(8) 0.01445(11) -0.000000 -0.000000 0.000000
Tm1 0.00773(10) 0.00773(10) 0.01560(16) -0.000000 -0.000000 0.000000
S1 0.0137(14) 0.0218(18) 0.0142(13) -0.0023(14) -0.0034(10) 0.0010(15)
N1 0.0086(17) 0.0086(17) 0.011(3) -0.000000 -0.000000 0.000000
C1 0.0131(15) 0.0180(17) 0.0228(18) 0.0002(13) -0.0045(13) 0.0040(14)
C2 0.0124(15) 0.0206(17) 0.036(2) -0.0035(12) -0.0009(14) 0.0020(16)
C4 0.009(2) 0.029(3) 0.068(5) -0.003(2) -0.000000 0.000000
O1 0.014(2) 0.014(3) 0.016(3) 0.001(2) -0.001(2) -0.002(2)
C3 0.010(3) 0.012(4) 0.014(3) -0.000(2) -0.005(2) -0.000(2)
S1a 0.0140(14) 0.0199(18) 0.0153(14) -0.0057(13) -0.0029(11) -0.0020(15)
O1a 0.009(2) 0.017(3) 0.014(2) 0.000(2) -0.002(2) -0.002(2)

loop_
_atom_type_symbol
_atom_type_scat_dispersion_real
_atom_type_scat_dispersion_imag
_atom_type_scat_Cromer_Mann_a1
_atom_type_scat_Cromer_Mann_a2
_atom_type_scat_Cromer_Mann_a3
_atom_type_scat_Cromer_Mann_a4
_atom_type_scat_Cromer_Mann_b1
_atom_type_scat_Cromer_Mann_b2
_atom_type_scat_Cromer_Mann_b3
_atom_type_scat_Cromer_Mann_b4
_atom_type_scat_Cromer_Mann_c
_atom_type_scat_source
_atom_type_scat_dispersion_source
C 0.00347 0.00161 2.31000 1.02000 1.58860 0.86500 20.84390 10.20750 0.56870 51.65120 0.215599998832 'International Tables Volume C Table 6.1.1.4 (pp. 500-502)' 'Henke, Gullikson and Davis, At. Data and Nucl. Data Tables, 1993, 54, 2'
Pt -1.63788 8.57892 27.00590 17.76390 15.71310 5.78370 1.51293 8.81174 0.42459 38.61030 11.6883001328 'International Tables Volume C Table 6.1.1.4 (pp. 500-502)' 'Henke, Gullikson and Davis, At. Data and Nucl. Data Tables, 1993, 54, 2'
H 0.00000 0.00000 0.49300 0.32291 0.14019 0.04081 10.51090 26.12570 3.14236 57.79970 0.0030380000826 'International Tables Volume C Table 6.1.1.4 (pp. 500-502)' 'Henke, Gullikson and Davis, At. Data and Nucl. Data Tables, 1993, 54, 2'
O 0.01158 0.00611 3.04850 2.28680 1.54630 0.86700 13.27710 5.70110 0.32390 32.90890 0.250800013542 'International Tables Volume C Table 6.1.1.4 (pp. 500-502)' 'Henke, Gullikson and Davis, At. Data and Nucl. Data Tables, 1993, 54, 2'
N 0.00653 0.00323 12.21260 3.13220 2.01250 1.16630 0.00570 9.89330 28.99750 0.58260 -11.5290002823 'International Tables Volume C Table 6.1.1.4 (pp. 500-502)' 'Henke, Gullikson and Davis, At. Data and Nucl. Data Tables, 1993, 54, 2'
S 0.12424 0.12443 6.90530 5.20340 1.43790 1.58630 1.46790 22.21510 0.25360 56.17200 0.866900026798 'International Tables Volume C Table 6.1.1.4 (pp. 500-502)' 'Henke, Gullikson and Davis, At. Data and Nucl. Data Tables, 1993, 54, 2'
Tm -0.15783 5.50842 28.18190 15.88510 15.15420 2.98706 2.02859 0.23885 10.99750 102.96100 6.75620985031 'International Tables Volume C Table 6.1.1.4 (pp. 500-502)' 'Henke, Gullikson and Davis, At. Data and Nucl. Data Tables, 1993, 54, 2'

loop_
_geom_angle_atom_site_label_1
_geom_angle_atom_site_label_2
_geom_angle_atom_site_label_3
_geom_angle
_geom_angle_site_symmetry_1
_geom_angle_site_symmetry_3
S1 Pt1 S1 89.9 . 2_655
S1 Pt1 S1 89.9 3_565 .
S1 Pt1 S1 176.1(3) 3_565 2_655
S1 Pt1 S1 89.9 6_665 2_655
S1 Pt1 S1 176.1(3) 6_665 .
S1 Pt1 S1 89.9 3_565 6_665
S1a Pt1 S1a 90.0 . 2_655
S1a Pt1 S1a 90.0 3_565 .
S1a Pt1 S1a 177.0(3) 3_565 2_655
S1a Pt1 S1a 90.0 6_665 2_655
S1a Pt1 S1a 177.0(3) 6_665 .
S1a Pt1 S1a 90.0 3_565 6_665
O1 Tm1 O1 66.1(3) 5_655 2_655
O1 Tm1 O1 158.4(2) 4_565 2_655
O1 Tm1 O1 74.79(12) 7 4_565
O1 Tm1 O1 118.4(3) 5_655 4_565
O1 Tm1 O1 74.79(12) 5_655 8_665
O1 Tm1 O1 118.4(3) 6_665 .
O1 Tm1 O1 158.4(2) 7 6_665
O1 Tm1 O1 74.79(12) 6_665 3_565
O1 Tm1 O1 66.1(3) 4_565 3_565
O1 Tm1 O1 87.1(3) 6_665 5_655
O1 Tm1 O1 125.2(2) 5_655 .
O1 Tm1 O1 87.1(3) 7 2_655
O1 Tm1 O1 158.4(2) 5_655 3_565
O1 Tm1 O1 158.4(2) . 8_665
O1 Tm1 O1 66.1(3) 6_665 8_665
O1 Tm1 O1 125.2(2) 2_655 8_665
O1 Tm1 O1 74.79(12) 6_665 2_655
O1 Tm1 O1 74.79(12) 2_655 .
O1 Tm1 O1 125.2(2) 6_665 4_565
O1 Tm1 O1 87.1(3) 3_565 8_665
O1 Tm1 O1 66.1(3) 7 .
O1 Tm1 O1 74.79(12) 3_565 .
O1 Tm1 O1 125.2(2) 7 3_565
O1 Tm1 O1 118.4(3) 3_565 2_655
O1 Tm1 O1 74.79(12) 7 5_655
O1 Tm1 O1 74.79(12) 4_565 8_665
O1 Tm1 O1 87.1(3) 4_565 .
O1 Tm1 O1 118.4(3) 7 8_665
O1a Tm1 O1a 124.6(2) . 8_665
O1a Tm1 O1a 123.2(3) 6_665 .
O1a Tm1 O1a 157.0(3) 7 3_565
O1a Tm1 O1a 157.0(3) 2_655 8_665
O1a Tm1 O1a 62.1(3) 6_665 5_655
O1a Tm1 O1a 76.92(12) 2_655 .
O1a Tm1 O1a 123.2(3) 5_655 4_565
O1a Tm1 O1a 62.1(3) 3_565 8_665
O1a Tm1 O1a 76.92(11) 6_665 3_565
O1a Tm1 O1a 76.92(11) 3_565 .
O1a Tm1 O1a 83.4(3) 7 .
O1a Tm1 O1a 123.2(3) 3_565 2_655
O1a Tm1 O1a 76.92(12) 7 5_655
O1a Tm1 O1a 76.92(11) 4_565 8_665
O1a Tm1 O1a 83.4(3) 6_665 8_665
O1a Tm1 O1a 62.1(3) 4_565 .
O1a Tm1 O1a 76.92(12) 6_665 2_655
O1a Tm1 O1a 124.6(2) 4_565 2_655
O1a Tm1 O1a 157.0(3) 6_665 4_565
O1a Tm1 O1a 83.4(3) 4_565 3_565
O1a Tm1 O1a 123.2(3) 7 8_665
O1a Tm1 O1a 76.92(12) 5_655 8_665
O1a Tm1 O1a 62.1(3) 7 2_655
O1a Tm1 O1a 157.0(3) 5_655 .
O1a Tm1 O1a 76.92(11) 7 4_565
O1a Tm1 O1a 83.4(3) 5_655 2_655
O1a Tm1 O1a 124.6(2) 5_655 3_565
O1a Tm1 O1a 124.6(2) 7 6_665
C1 S1 Pt1 102.5(2) . 3_565
C3 N1 C3 110.9(2) 11_756 .
C3 N1 C3 73.4(5) 10_576 3_575
C3 N1 C3 69.1(2) . 2_755
C3 N1 C3 69.1(2) 11_756 14_556
C3 N1 C3 69.1(2) 6_775 2_755
C3 N1 C3 110.9(2) 14_556 3_575
C3 N1 C3 106.6(5) 6_775 .
C3 N1 C3 180.0 11_756 3_575
C3 N1 C3 106.6(5) 3_575 2_755
C3 N1 C3 110.9(2) 10_576 .
C3 N1 C3 69.1(2) 3_575 .
C3 N1 C3 69.1(2) 10_576 14_556
C3 N1 C3 69.1(2) 3_575 6_775
C3 N1 C3 106.6(5) 14_556 9_776
C3 N1 C3 110.9(2) 9_776 2_755
C3 N1 C3 110.9(2) 11_756 6_775
C3 N1 C3 180.0 9_776 .
C3 N1 C3 69.1(2) 11_756 9_776
C3 N1 C3 73.4(5) 9_776 6_775
C3 N1 C3 180.0 10_576 2_755
C3 N1 C3 110.9(2) 9_776 3_575
C3 N1 C3 110.9(2) 10_576 6_775
C3 N1 C3 110.9(2) 14_556 2_755
C3 N1 C3 69.1(2) 10_576 9_776
C3 N1 C3 73.4(5) 14_556 .
C3 N1 C3 106.6(5) 10_576 11_756
C3 N1 C3 180.0 14_556 6_775
C3 N1 C3 73.4(5) 11_756 2_755
O1 C1 S1 124.9(4) . .
O1a C1 S1a 126.1(4) . .
H2a C2 C1 109.5 . .
H2b C2 C1 109.5 . .
H2b C2 H2a 109.5 . .
H2c C2 C1 109.5 . .
H2c C2 H2a 109.5 . .
H2c C2 H2b 109.5 . .
C3 C4 C3 67.9(4) 14_556 .
H4b C4 C3 98(4) . .
H4b C4 C3 98(4) . 14_556
H4a C4 C3 93(3) . .
H4a C4 C3 93(3) . 14_556
H4a C4 H4b 167(6) . .
H4c C4 C3 93(4) . 14_556
H4c C4 C3 161(4) . .
H4c C4 C3 93(4) 14_556 .
H4c C4 C3 161(4) 14_556 14_556
H4c C4 H4b 85(5) . .
H4c C4 H4b 85(5) 14_556 .
H4c C4 H4a 87(5) 14_556 .
H4c C4 H4a 87(5) . .
H4c C4 H4c 106(8) . 14_556
C1 O1 Tm1 150.0(4) . 8_665
C4 C3 N1 109.4(4) . 3_575
C3 C3 N1 53.3(2) 14_556 3_575
C3 C3 N1 55.46(10) 2_755 3_575
C3 C3 N1 55.46(10) 3_575 3_575
C3 C3 C4 125.4(4) 2_755 .
C3 C3 C4 126.5(4) 3_575 .
C3 C3 C4 56.1(2) 14_556 .
H3 C3 N1 96.6(19) . 3_575
H3 C3 N1 97.9(19) 2_755 3_575
H3 C3 C4 117(2) . .
H3 C3 C4 115(2) 2_755 .
H3 C3 C3 117.0(19) . 2_755
H3 C3 C3 42.4(19) 2_755 2_755
C1 S1a Pt1 107.7(3) . 3_565
C1 O1a Tm1 146.0(4) . 8_665

loop_
_geom_bond_atom_site_label_1
_geom_bond_atom_site_label_2
_geom_bond_distance
_geom_bond_site_symmetry_2
Pt1 S1 2.312(5) 2_655
Pt1 S1 2.312(5) 3_565
Pt1 S1 2.312(5) 6_665
Pt1 S1 2.312(5) .
Pt1 S1a 2.308(5) 2_655
Pt1 S1a 2.308(5) 6_665
Pt1 S1a 2.308(5) .
Pt1 S1a 2.308(5) 3_565
Tm1 O1 2.380(5) 5_655
Tm1 O1 2.380(5) .
Tm1 O1 2.380(5) 8_665
Tm1 O1 2.380(5) 3_565
Tm1 O1 2.380(5) 6_665
Tm1 O1 2.380(5) 2_655
Tm1 O1 2.380(5) 4_565
Tm1 O1 2.380(5) 7
Tm1 O1a 2.308(5) 2_655
Tm1 O1a 2.308(5) 6_665
Tm1 O1a 2.308(5) .
Tm1 O1a 2.308(5) 5_655
Tm1 O1a 2.308(5) 8_665
Tm1 O1a 2.308(5) 4_565
Tm1 O1a 2.308(5) 3_565
Tm1 O1a 2.308(5) 7
S1 C1 1.769(6) .
N1 C3 1.517(5) 9_776
N1 C3 1.517(5) 11_756
N1 C3 1.517(5) .
N1 C3 1.517(5) 14_556
N1 C3 1.517(5) 6_775
N1 C3 1.517(5) 10_576
N1 C3 1.517(5) 3_575
N1 C3 1.517(5) 2_755
C1 C2 1.513(4) .
C1 O1 1.208(6) .
C1 S1a 1.626(6) .
C1 O1a 1.316(6) .
C2 H2a 0.9800 .
C2 H2b 0.9800 .
C2 H2c 0.9800 .
C4 C3 1.623(7) .
C4 C3 1.623(7) 14_556
C4 H4b 0.948(19) .
C4 H4a 0.947(19) .
C4 H4c 0.957(19) 14_556
C4 H4c 0.957(19) .
C3 C3 1.720(8) 3_575
C3 C3 1.720(8) 2_755
C3 C3 1.813(12) 14_556
C3 H3 1.17(4) .
C3 H3 1.14(4) 2_755

loop_
_restr_distance_atom_site_label_1
_restr_distance_atom_site_label_2
_restr_distance_site_symmetry_2
_restr_distance_target
_restr_distance_target_weight_param
_restr_distance_diff
C4 H4b 1 0.9600 0.0200 0.0124
C4 H4a 1 0.9600 0.0200 0.0131
C4 H4c 1 0.9600 0.0200 0.0035
